data_9017544
loop_
_publ_author_name
'Groat, L. A.'
'Grew, E. S.'
'Evans, R. J.'
'Pieczka, A.'
'Ercit, T. S.'

_publ_section_title
;
 The crystal chemistry of holtite
 Sample: H2
;
_journal_name_full 'Mineralogical Magazine'
_journal_page_first 1033
_journal_page_last 1050
_journal_volume 73
_journal_year 2009
_chemical_compound_source 'Greenbushes tinfield, Bridgetown-Greenbushes Shire, Australia'
_chemical_formula_sum 'Al6.39 As0.138 B O17.65 Sb0.21 Si2.65 Ta0.23'
_chemical_name_mineral Holtite
_space_group_IT_number 62
_space_group_name_Hall '-P 2ac 2n'
_space_group_name_H-M_alt 'P n m a'
_symmetry_space_group_name_H-M 'P n m a'
_cell_angle_alpha 90
_cell_angle_beta 90
_cell_angle_gamma 90
_cell_length_a 4.6981
_cell_length_b 11.926
_cell_length_c 20.413
_cell_formula_units_Z 4
_cell_volume 1143.731
_database_code_amcsd 0019926
_exptl_crystal_density_diffrn 3.586
_cod_data_source_file inputs/fixed/downloads/18/18346.cif
_cod_data_source_block 18346
_cod_original_formula_sum 'Al6.39 Ta.23 Si2.65 Sb.21 As.138 B O17.65'
_cod_database_code 9017544

loop_
_space_group_symop_operation_xyz
x,y,z
x,1/2-y,z
-x,1/2+y,-z
1/2-x,1/2+y,1/2+z
1/2+x,1/2-y,1/2-z
1/2+x,y,1/2-z
1/2-x,-y,1/2+z
-x,-y,-z

loop_
_atom_site_label
_atom_site_fract_x
_atom_site_fract_y
_atom_site_fract_z
_atom_site_occupancy
_atom_site_U_iso_or_equiv
Al1 0.40077 0.75000 0.25027 0.56000 0.01530
Ta1 0.40077 0.75000 0.25027 0.23000 0.01530
Al2 0.55782 0.61049 0.47333 0.99500 0.00530
Al3 0.05953 0.49028 0.43151 0.99000 0.00490
Al4 0.06020 0.35952 0.29005 0.93000 0.00730
Si1 0.08620 0.75000 0.40839 0.88400 0.00500
Sb1 0.11030 0.75000 0.38650 0.05600 0.01030
As1 0.11030 0.75000 0.38650 0.06000 0.01030
Si2 0.58710 0.52053 0.32979 0.88300 0.00540
Sb2 0.60860 0.55890 0.31747 0.07700 0.00930
As2 0.60860 0.55890 0.31747 0.03900 0.00930
B 0.22740 0.25000 0.41550 1.00000 0.00660
O1 0.37740 0.75000 0.45674 1.00000 0.00630
O2 0.16130 0.75000 0.33048 0.88400 0.01060
O3 0.89430 0.63880 0.42516 1.00000 0.00620
O4 0.40350 0.43452 0.28251 1.00000 0.00730
O5 0.39440 0.54984 0.39427 1.00000 0.00630
O6 0.88070 0.45119 0.35208 1.00000 0.00700
O7 0.65860 0.63330 0.28880 0.88300 0.01080
O8 0.17260 0.25000 0.34990 1.00000 0.00870
O9 0.25370 0.35049 0.44776 1.00000 0.00680
O10 0.75760 0.25000 0.27364 1.00000 0.01020
O11 0.75000 0.46710 0.48826 1.00000 0.00520

loop_
_cod_related_entry_id
_cod_related_entry_database
_cod_related_entry_code
1 AMCSD 0019926
